data_7714419
loop_
_publ_author_name
'Ali, Wajid'
'Jamshidi-Adegani, Fatemeh'
'Mirsanei, Zahra'
'Al-Kindi, Juhaina'
'Vakilian, Saeid'
'Al-Broumi, Mohammed'
'Al-Hashmi, Sulaiman'
'Rawson, Jeremy M.'
'Al-Harrasi, Ahmed'
'Anwar, Muhammad Usman'

_publ_section_title
;
 Lanthanide complexes facilitate wound healing by promoting fibroblast
 viability, migration and M2 macrophage polarization.
;
_journal_issue 1
_journal_name_full 'Dalton transactions (Cambridge, England : 2003)'
_journal_page_first 65
_journal_page_last 73
_journal_paper_doi 10.1039/d3dt02662k
_journal_volume 53
_journal_year 2023
_chemical_formula_moiety 'C68 H74 Ho4 N18 O26'
_chemical_formula_sum 'C68 H74 Ho4 N18 O26'
_chemical_formula_weight 2219.17
_space_group_crystal_system triclinic
_space_group_IT_number 2
_space_group_name_Hall '-P 1'
_space_group_name_H-M_alt 'P -1'
_atom_sites_solution_hydrogens mixed
_audit_creation_method SHELXL-2016/6
_audit_update_record
;
2023-07-31 deposited with the CCDC.	2023-11-01 downloaded from the CCDC.
;
_cell_angle_alpha 85.430(2)
_cell_angle_beta 74.914(2)
_cell_angle_gamma 75.428(2)
_cell_formula_units_Z 1
_cell_length_a 11.3425(5)
_cell_length_b 12.0765(6)
_cell_length_c 14.3119(7)
_cell_measurement_reflns_used 9908
_cell_measurement_temperature 150(2)
_cell_measurement_theta_max 26.41
_cell_measurement_theta_min 3.09
_cell_volume 1831.75(15)
_computing_cell_refinement 'Bruker SAINT'
_computing_data_collection 'Bruker APE2'
_computing_data_reduction 'Bruker SAINT'
_computing_molecular_graphics 'Bruker SHELXTL'
_computing_publication_material 'Bruker SHELXTL'
_computing_structure_refinement 'SHELXL-2014 (Sheldrick 2014)'
_computing_structure_solution 'SHELXS-97 (Sheldrick 2008)'
_diffrn_ambient_temperature 150(2)
_diffrn_measured_fraction_theta_full 0.999
_diffrn_measured_fraction_theta_max 0.999
_diffrn_measurement_device_type 'Bruker APEX-II CCD'
_diffrn_measurement_method '\f and \w scans'
_diffrn_radiation_type MoK\a
_diffrn_radiation_wavelength 0.71073
_diffrn_reflns_av_R_equivalents 0.0636
_diffrn_reflns_av_unetI/netI 0.0271
_diffrn_reflns_Laue_measured_fraction_full 0.999
_diffrn_reflns_Laue_measured_fraction_max 0.999
_diffrn_reflns_limit_h_max 14
_diffrn_reflns_limit_h_min -14
_diffrn_reflns_limit_k_max 15
_diffrn_reflns_limit_k_min -15
_diffrn_reflns_limit_l_max 17
_diffrn_reflns_limit_l_min -17
_diffrn_reflns_number 81415
_diffrn_reflns_point_group_measured_fraction_full 0.999
_diffrn_reflns_point_group_measured_fraction_max 0.999
_diffrn_reflns_theta_full 25.242
_diffrn_reflns_theta_max 26.372
_diffrn_reflns_theta_min 2.883
_exptl_absorpt_coefficient_mu 4.369
_exptl_absorpt_correction_T_max 0.754
_exptl_absorpt_correction_T_min 0.5722
_exptl_absorpt_correction_type multi-scan
_exptl_absorpt_process_details sadabs
_exptl_crystal_colour yellow
_exptl_crystal_density_diffrn 2.012
_exptl_crystal_description plate
_exptl_crystal_F_000 1084
_exptl_crystal_size_max 0.03
_exptl_crystal_size_mid 0.025
_exptl_crystal_size_min 0.01
_refine_diff_density_max 4.232
_refine_diff_density_min -1.487
_refine_diff_density_rms 0.194
_refine_ls_extinction_method none
_refine_ls_goodness_of_fit_ref 1.067
_refine_ls_hydrogen_treatment mixed
_refine_ls_matrix_type full
_refine_ls_number_parameters 536
_refine_ls_number_reflns 7475
_refine_ls_number_restraints 1
_refine_ls_restrained_S_all 1.067
_refine_ls_R_factor_all 0.0564
_refine_ls_R_factor_gt 0.0372
_refine_ls_shift/su_max 0.004
_refine_ls_shift/su_mean 0.000
_refine_ls_structure_factor_coef Fsqd
_refine_ls_weighting_details 'w=1/[\s^2^(Fo^2^)+(0.0666P)^2^+13.7943P] where P=(Fo^2^+2Fc^2^)/3'
_refine_ls_weighting_scheme calc
_refine_ls_wR_factor_gt 0.0964
_refine_ls_wR_factor_ref 0.1181
_reflns_Friedel_coverage 0.000
_reflns_number_gt 5931
_reflns_number_total 7475
_reflns_threshold_expression 'I > 2\s(I)'
_cod_data_source_file d3dt02662k2.cif
_cod_data_source_block mo_MUAHo4_1_0m_a
_cod_depositor_comments 'Adding full bibliography for 7714414--7714419.cif.'
_cod_database_code 7714419
_shelx_shelxl_version_number 2016/6
_shelx_space_group_comment
;
The symmetry employed for this shelxl refinement is uniquely defined
by the following loop, which should always be used as a source of
symmetry information in preference to the above space-group names.
They are only intended as comments.
;

loop_
_space_group_symop_operation_xyz
'x, y, z'
'-x, -y, -z'

loop_
_atom_site_label
_atom_site_type_symbol
_atom_site_fract_x
_atom_site_fract_y
_atom_site_fract_z
_atom_site_U_iso_or_equiv
_atom_site_adp_type
_atom_site_occupancy
_atom_site_site_symmetry_order
_atom_site_calc_flag
_atom_site_refinement_flags_posn
_atom_site_refinement_flags_adp
_atom_site_refinement_flags_occupancy
_atom_site_disorder_assembly
_atom_site_disorder_group
Ho1 Ho 0.30748(3) 0.15515(2) 0.38504(2) 0.01507(10) Uani 1 1 d . . . . .
Ho2 Ho 0.65978(3) 0.03730(2) 0.39638(2) 0.01652(10) Uani 1 1 d . . . . .
O1 O 0.7910(6) 0.0533(5) 0.0604(4) 0.0447(15) Uani 1 1 d . . . . .
O2 O 0.7656(5) 0.0637(4) 0.2456(3) 0.0289(11) Uani 1 1 d . . . . .
O3 O 0.7782(4) -0.0132(4) 0.5131(3) 0.0199(9) Uani 1 1 d . . . . .
O4 O 0.8538(5) -0.0802(5) 0.7647(4) 0.0330(12) Uani 1 1 d . . . . .
H4A H 0.828228 -0.138736 0.787217 0.049 Uiso 1 1 calc R U . . .
O5 O 0.5308(5) 0.2525(4) 0.1557(3) 0.0261(11) Uani 1 1 d . . . . .
O6 O 0.5142(4) 0.1835(4) 0.3410(3) 0.0200(9) Uani 1 1 d . . . . .
O7 O 0.5354(4) 0.0166(4) 0.5879(3) 0.0191(9) Uani 1 1 d . . . . .
O8 O 0.5747(6) -0.0633(5) 0.8560(4) 0.0343(12) Uani 1 1 d . . . . .
H8A H 0.595543 -0.134874 0.861246 0.051 Uiso 1 1 calc R U . . .
O9 O 0.2432(5) 0.3157(5) 0.0880(4) 0.0336(12) Uani 1 1 d . . . . .
O10 O 0.2557(5) 0.2679(4) 0.2651(4) 0.0274(11) Uani 1 1 d . . . . .
O11 O 0.3165(4) 0.1586(4) 0.5423(3) 0.0205(9) Uani 1 1 d . . . . .
O12 O 0.2159(6) 0.1399(5) 0.8237(4) 0.0408(14) Uani 1 1 d . . . . .
H12 H 0.216766 0.071241 0.839236 0.061 Uiso 1 1 calc R U . . .
O13 O 0.0776(4) 0.2383(4) 0.4636(4) 0.0270(11) Uani 1 1 d D . . . .
H13A H 0.020(6) 0.204(7) 0.484(6) 0.041 Uiso 1 1 d D U . . .
N1 N 0.8349(5) 0.1395(5) 0.3928(4) 0.0235(12) Uani 1 1 d . . . . .
N2 N 0.8751(5) 0.1356(5) 0.4791(4) 0.0209(11) Uani 1 1 d . . . . .
N3 N 0.8299(5) -0.0533(5) 0.6747(4) 0.0218(12) Uani 1 1 d . . . . .
N4 N 0.5764(5) 0.2091(5) 0.5067(4) 0.0220(12) Uani 1 1 d . . . . .
N5 N 0.5620(5) 0.1982(5) 0.6074(4) 0.0219(12) Uani 1 1 d . . . . .
N6 N 0.5700(6) -0.0326(5) 0.7611(4) 0.0234(12) Uani 1 1 d . . . . .
N7 N 0.2745(5) 0.3464(5) 0.4426(4) 0.0241(12) Uani 1 1 d . . . . .
N8 N 0.2549(6) 0.3565(5) 0.5430(4) 0.0257(13) Uani 1 1 d . . . . .
N9 N 0.2562(6) 0.1498(6) 0.7241(4) 0.0289(14) Uani 1 1 d . . . . .
C1 C 0.8162(12) 0.0342(10) -0.0408(6) 0.061(3) Uani 1 1 d . . . . .
H1A H 0.767926 0.099576 -0.070935 0.091 Uiso 1 1 calc R U . . .
H1B H 0.791677 -0.035455 -0.050528 0.091 Uiso 1 1 calc R U . . .
H1C H 0.906180 0.025339 -0.070354 0.091 Uiso 1 1 calc R U . . .
C2 C 0.8375(7) 0.1363(8) 0.0881(6) 0.0377(19) Uani 1 1 d . . . . .
C3 C 0.8958(8) 0.2115(9) 0.0282(6) 0.046(2) Uani 1 1 d . . . . .
H3 H 0.907068 0.209135 -0.039818 0.055 Uiso 1 1 calc R U . . .
C4 C 0.9381(9) 0.2906(10) 0.0669(7) 0.054(3) Uani 1 1 d . . . . .
H4 H 0.975240 0.344591 0.025384 0.065 Uiso 1 1 calc R U . . .
C5 C 0.9273(8) 0.2925(8) 0.1646(7) 0.045(2) Uani 1 1 d . . . . .
H5 H 0.957059 0.347683 0.189824 0.054 Uiso 1 1 calc R U . . .
C6 C 0.8729(7) 0.2143(7) 0.2273(5) 0.0307(17) Uani 1 1 d . . . . .
C7 C 0.8216(6) 0.1361(6) 0.1909(5) 0.0269(15) Uani 1 1 d . . . . .
C8 C 0.8839(6) 0.2067(6) 0.3261(5) 0.0273(15) Uani 1 1 d . . . . .
H8 H 0.929982 0.253825 0.343799 0.033 Uiso 1 1 calc R U . . .
C9 C 0.8392(6) 0.0539(6) 0.5356(5) 0.0189(13) Uani 1 1 d . . . . .
C10 C 0.8694(6) 0.0314(6) 0.6318(5) 0.0243(14) Uani 1 1 d . . . . .
C11 C 0.9335(7) 0.1040(7) 0.6717(5) 0.0294(16) Uani 1 1 d . . . . .
H11A H 0.872472 0.150949 0.724003 0.044 Uiso 1 1 calc R U . . .
H11B H 0.968495 0.153871 0.620264 0.044 Uiso 1 1 calc R U . . .
H11C H 1.001457 0.054753 0.697105 0.044 Uiso 1 1 calc R U . . .
C12 C 0.5549(8) 0.2834(8) 0.0553(5) 0.0360(18) Uani 1 1 d . . . . .
H12A H 0.496473 0.356005 0.046137 0.054 Uiso 1 1 calc R U . . .
H12B H 0.543317 0.223523 0.018605 0.054 Uiso 1 1 calc R U . . .
H12C H 0.641552 0.291794 0.032280 0.054 Uiso 1 1 calc R U . . .
C13 C 0.5555(6) 0.3225(6) 0.2155(5) 0.0228(14) Uani 1 1 d . . . . .
C14 C 0.5848(7) 0.4259(7) 0.1865(6) 0.0314(17) Uani 1 1 d . . . . .
H14 H 0.588810 0.452695 0.121753 0.038 Uiso 1 1 calc R U . . .
C15 C 0.6087(8) 0.4913(7) 0.2525(6) 0.0386(19) Uani 1 1 d . . . . .
H15 H 0.627088 0.563357 0.232582 0.046 Uiso 1 1 calc R U . . .
C16 C 0.6061(7) 0.4531(6) 0.3456(6) 0.0295(16) Uani 1 1 d . . . . .
H16 H 0.624191 0.497923 0.389325 0.035 Uiso 1 1 calc R U . . .
C17 C 0.5765(6) 0.3470(6) 0.3766(5) 0.0254(15) Uani 1 1 d . . . . .
C18 C 0.5486(6) 0.2814(6) 0.3120(5) 0.0216(14) Uani 1 1 d . . . . .
C19 C 0.5698(6) 0.3127(6) 0.4758(5) 0.0247(15) Uani 1 1 d . . . . .
H19 H 0.560023 0.369757 0.521032 0.030 Uiso 1 1 calc R U . . .
C20 C 0.5427(6) 0.1014(6) 0.6395(5) 0.0208(14) Uani 1 1 d . . . . .
C21 C 0.5377(6) 0.0747(6) 0.7442(5) 0.0230(14) Uani 1 1 d . . . . .
C22 C 0.5102(9) 0.1665(7) 0.8160(6) 0.0365(18) Uani 1 1 d . . . . .
H22A H 0.430847 0.165896 0.863739 0.055 Uiso 1 1 calc R U . . .
H22B H 0.503326 0.241035 0.782489 0.055 Uiso 1 1 calc R U . . .
H22C H 0.578440 0.153084 0.848847 0.055 Uiso 1 1 calc R U . . .
C23 C 0.2417(9) 0.3383(9) -0.0103(6) 0.043(2) Uani 1 1 d . . . . .
H23A H 0.169772 0.401683 -0.014588 0.065 Uiso 1 1 calc R U . . .
H23B H 0.234631 0.269865 -0.038766 0.065 Uiso 1 1 calc R U . . .
H23C H 0.319826 0.359033 -0.045527 0.065 Uiso 1 1 calc R U . . .
C24 C 0.2441(8) 0.4061(8) 0.1402(6) 0.0381(19) Uani 1 1 d . . . . .
C25 C 0.2411(8) 0.5144(7) 0.1059(6) 0.042(2) Uani 1 1 d . . . . .
H25 H 0.234606 0.532871 0.041362 0.050 Uiso 1 1 calc R U . . .
C26 C 0.2474(9) 0.6000(7) 0.1647(6) 0.043(2) Uani 1 1 d . . . . .
H26 H 0.245491 0.675719 0.140244 0.052 Uiso 1 1 calc R U . . .
C27 C 0.2564(8) 0.5720(7) 0.2580(6) 0.0382(19) Uani 1 1 d . . . . .
H27 H 0.261077 0.628919 0.298177 0.046 Uiso 1 1 calc R U . . .
C28 C 0.2588(7) 0.4599(6) 0.2947(5) 0.0291(16) Uani 1 1 d . . . . .
C29 C 0.2528(6) 0.3734(6) 0.2369(5) 0.0211(14) Uani 1 1 d . . . . .
C30 C 0.2632(7) 0.4429(6) 0.3963(5) 0.0282(15) Uani 1 1 d . . . . .
H30 H 0.257289 0.508635 0.431148 0.034 Uiso 1 1 calc R U . . .
C31 C 0.2722(6) 0.2578(6) 0.5846(5) 0.0237(14) Uani 1 1 d . . . . .
C32 C 0.2320(7) 0.2513(6) 0.6917(5) 0.0261(15) Uani 1 1 d . . . . .
C33 C 0.1565(9) 0.3557(7) 0.7497(6) 0.042(2) Uani 1 1 d . . . . .
H33A H 0.067411 0.354364 0.767903 0.063 Uiso 1 1 calc R U . . .
H33B H 0.167160 0.424696 0.710796 0.063 Uiso 1 1 calc R U . . .
H33C H 0.185869 0.356097 0.808324 0.063 Uiso 1 1 calc R U . . .
C34 C 0.0009(8) 0.3526(7) 0.4758(8) 0.046(2) Uani 1 1 d . . . . .
H34A H 0.010132 0.385677 0.533066 0.070 Uiso 1 1 calc R U . . .
H34B H -0.087313 0.351414 0.484183 0.070 Uiso 1 1 calc R U . . .
H34C H 0.027394 0.399014 0.418464 0.070 Uiso 1 1 calc R U . . .

loop_
_atom_site_aniso_label
_atom_site_aniso_U_11
_atom_site_aniso_U_22
_atom_site_aniso_U_33
_atom_site_aniso_U_23
_atom_site_aniso_U_13
_atom_site_aniso_U_12
Ho1 0.01633(16) 0.01779(16) 0.01223(15) 0.00080(11) -0.00522(11) -0.00474(12)
Ho2 0.01538(16) 0.02156(17) 0.01359(16) -0.00017(11) -0.00452(11) -0.00527(12)
O1 0.067(4) 0.044(4) 0.019(3) 0.002(2) -0.014(3) -0.005(3)
O2 0.033(3) 0.036(3) 0.018(2) 0.002(2) -0.006(2) -0.008(2)
O3 0.020(2) 0.021(2) 0.020(2) 0.0004(18) -0.0067(18) -0.0066(19)
O4 0.038(3) 0.049(4) 0.019(2) 0.006(2) -0.016(2) -0.016(3)
O5 0.026(3) 0.033(3) 0.018(2) 0.004(2) -0.007(2) -0.005(2)
O6 0.017(2) 0.023(2) 0.022(2) 0.0023(18) -0.0067(18) -0.0072(19)
O7 0.019(2) 0.019(2) 0.021(2) -0.0024(18) -0.0084(18) -0.0042(18)
O8 0.048(3) 0.037(3) 0.016(2) 0.003(2) -0.007(2) -0.009(3)
O9 0.038(3) 0.039(3) 0.023(3) 0.005(2) -0.009(2) -0.009(2)
O10 0.030(3) 0.028(3) 0.027(3) 0.002(2) -0.013(2) -0.007(2)
O11 0.019(2) 0.025(2) 0.018(2) -0.0028(18) -0.0077(18) -0.0018(19)
O12 0.058(4) 0.044(3) 0.016(2) 0.003(2) -0.004(2) -0.011(3)
O13 0.019(2) 0.026(3) 0.037(3) -0.003(2) -0.005(2) -0.006(2)
N1 0.017(3) 0.029(3) 0.024(3) 0.001(2) -0.007(2) -0.003(2)
N2 0.018(3) 0.024(3) 0.022(3) -0.001(2) -0.005(2) -0.007(2)
N3 0.023(3) 0.029(3) 0.014(3) -0.001(2) -0.005(2) -0.005(2)
N4 0.021(3) 0.026(3) 0.020(3) -0.002(2) -0.006(2) -0.006(2)
N5 0.019(3) 0.027(3) 0.022(3) -0.002(2) -0.006(2) -0.008(2)
N6 0.027(3) 0.029(3) 0.016(3) 0.001(2) -0.005(2) -0.011(3)
N7 0.025(3) 0.026(3) 0.022(3) -0.001(2) -0.005(2) -0.006(2)
N8 0.025(3) 0.027(3) 0.027(3) -0.003(2) -0.005(2) -0.008(2)
N9 0.034(3) 0.039(4) 0.014(3) -0.001(3) -0.006(2) -0.010(3)
C1 0.088(8) 0.064(7) 0.017(4) -0.002(4) -0.015(4) 0.009(6)
C2 0.028(4) 0.054(5) 0.024(4) 0.007(4) -0.007(3) 0.002(4)
C3 0.030(4) 0.068(6) 0.033(4) 0.024(4) -0.011(4) -0.004(4)
C4 0.036(5) 0.075(7) 0.050(6) 0.038(5) -0.015(4) -0.021(5)
C5 0.034(4) 0.052(5) 0.051(5) 0.032(4) -0.016(4) -0.019(4)
C6 0.024(4) 0.041(4) 0.029(4) 0.011(3) -0.010(3) -0.010(3)
C7 0.018(3) 0.031(4) 0.025(4) 0.008(3) -0.004(3) 0.002(3)
C8 0.019(3) 0.027(4) 0.034(4) 0.009(3) -0.008(3) -0.005(3)
C9 0.014(3) 0.023(3) 0.019(3) -0.001(3) -0.003(2) -0.003(3)
C10 0.020(3) 0.028(4) 0.025(3) -0.009(3) -0.009(3) 0.002(3)
C11 0.030(4) 0.037(4) 0.024(4) -0.004(3) -0.009(3) -0.009(3)
C12 0.035(4) 0.051(5) 0.024(4) 0.008(3) -0.009(3) -0.014(4)
C13 0.017(3) 0.019(3) 0.027(4) 0.001(3) -0.004(3) 0.003(3)
C14 0.030(4) 0.033(4) 0.030(4) 0.012(3) -0.009(3) -0.010(3)
C15 0.041(5) 0.031(4) 0.046(5) 0.009(4) -0.009(4) -0.017(4)
C16 0.041(4) 0.013(3) 0.038(4) 0.002(3) -0.007(3) -0.015(3)
C17 0.022(3) 0.021(3) 0.036(4) 0.006(3) -0.002(3) -0.017(3)
C18 0.015(3) 0.024(3) 0.021(3) -0.001(3) 0.005(2) -0.005(3)
C19 0.021(3) 0.020(3) 0.032(4) -0.009(3) 0.000(3) -0.008(3)
C20 0.014(3) 0.031(4) 0.018(3) -0.007(3) -0.005(2) -0.005(3)
C21 0.021(3) 0.029(4) 0.020(3) -0.007(3) -0.006(3) -0.005(3)
C22 0.054(5) 0.026(4) 0.027(4) -0.008(3) -0.014(4) 0.002(4)
C23 0.043(5) 0.063(6) 0.023(4) 0.009(4) -0.011(4) -0.012(4)
C24 0.031(4) 0.058(6) 0.024(4) -0.005(4) -0.004(3) -0.010(4)
C25 0.045(5) 0.038(5) 0.030(4) 0.014(4) -0.006(4) 0.004(4)
C26 0.050(5) 0.026(4) 0.039(5) 0.015(4) -0.004(4) 0.004(4)
C27 0.040(5) 0.032(4) 0.031(4) 0.004(3) 0.001(3) 0.000(4)
C28 0.027(4) 0.029(4) 0.023(4) 0.003(3) -0.003(3) 0.003(3)
C29 0.020(3) 0.019(3) 0.018(3) 0.005(3) -0.004(3) 0.006(3)
C30 0.025(4) 0.025(4) 0.032(4) -0.001(3) -0.003(3) -0.004(3)
C31 0.016(3) 0.035(4) 0.022(3) -0.006(3) -0.004(3) -0.008(3)
C32 0.027(4) 0.032(4) 0.023(4) -0.003(3) -0.010(3) -0.010(3)
C33 0.058(6) 0.035(5) 0.028(4) -0.012(3) 0.001(4) -0.011(4)
C34 0.028(4) 0.030(4) 0.080(7) -0.010(4) -0.012(4) -0.003(3)

loop_
_atom_type_symbol
_atom_type_description
_atom_type_scat_dispersion_real
_atom_type_scat_dispersion_imag
_atom_type_scat_source
C C 0.0033 0.0016 'International Tables Vol C Tables 4.2.6.8 and 6.1.1.4'
H H 0.0000 0.0000 'International Tables Vol C Tables 4.2.6.8 and 6.1.1.4'
Ho Ho -0.2175 4.6783 'International Tables Vol C Tables 4.2.6.8 and 6.1.1.4'
N N 0.0061 0.0033 'International Tables Vol C Tables 4.2.6.8 and 6.1.1.4'
O O 0.0106 0.0060 'International Tables Vol C Tables 4.2.6.8 and 6.1.1.4'

loop_
_geom_angle_atom_site_label_1
_geom_angle_atom_site_label_2
_geom_angle_atom_site_label_3
_geom_angle
_geom_angle_site_symmetry_1
_geom_angle_site_symmetry_3
_geom_angle_publ_flag
O10 Ho1 O11 142.13(17) . . ?
O10 Ho1 O6 91.55(17) . . ?
O11 Ho1 O6 86.98(16) . . ?
O10 Ho1 O3 135.03(16) . 2_656 ?
O11 Ho1 O3 65.98(16) . 2_656 ?
O6 Ho1 O3 130.89(15) . 2_656 ?
O10 Ho1 N7 75.98(19) . . ?
O11 Ho1 N7 66.70(18) . . ?
O6 Ho1 N7 77.98(18) . . ?
O3 Ho1 N7 121.16(17) 2_656 . ?
O10 Ho1 O7 139.96(17) . 2_656 ?
O11 Ho1 O7 73.20(15) . 2_656 ?
O6 Ho1 O7 67.59(15) . 2_656 ?
O3 Ho1 O7 65.68(15) 2_656 2_656 ?
N7 Ho1 O7 127.74(17) . 2_656 ?
O10 Ho1 O13 80.68(18) . . ?
O11 Ho1 O13 80.15(16) . . ?
O6 Ho1 O13 146.77(16) . . ?
O3 Ho1 O13 70.50(16) 2_656 . ?
N7 Ho1 O13 68.79(18) . . ?
O7 Ho1 O13 134.95(16) 2_656 . ?
O10 Ho1 N6 78.42(19) . 2_656 ?
O11 Ho1 N6 135.93(17) . 2_656 ?
O6 Ho1 N6 72.28(17) . 2_656 ?
O3 Ho1 N6 98.82(17) 2_656 2_656 ?
N7 Ho1 N6 139.82(19) . 2_656 ?
O7 Ho1 N6 63.05(17) 2_656 2_656 ?
O13 Ho1 N6 135.89(17) . 2_656 ?
O10 Ho1 N3 77.12(18) . 2_656 ?
O11 Ho1 N3 125.04(17) . 2_656 ?
O6 Ho1 N3 139.96(17) . 2_656 ?
O3 Ho1 N3 61.03(16) 2_656 2_656 ?
N7 Ho1 N3 133.40(19) . 2_656 ?
O7 Ho1 N3 96.85(16) 2_656 2_656 ?
O13 Ho1 N3 69.82(17) . 2_656 ?
N6 Ho1 N3 67.87(18) 2_656 2_656 ?
O10 Ho1 Ho2 170.74(13) . 2_656 ?
O11 Ho1 Ho2 37.93(12) . 2_656 ?
O6 Ho1 Ho2 97.61(11) . 2_656 ?
O3 Ho1 Ho2 36.82(11) 2_656 2_656 ?
N7 Ho1 Ho2 104.52(14) . 2_656 ?
O7 Ho1 Ho2 46.73(11) 2_656 2_656 ?
O13 Ho1 Ho2 90.84(12) . 2_656 ?
N6 Ho1 Ho2 105.64(13) 2_656 2_656 ?
N3 Ho1 Ho2 96.52(12) 2_656 2_656 ?
O10 Ho1 Ho2 121.79(13) . . ?
O11 Ho1 Ho2 71.75(11) . . ?
O6 Ho1 Ho2 33.10(11) . . ?
O3 Ho1 Ho2 97.93(11) 2_656 . ?
N7 Ho1 Ho2 98.56(14) . . ?
O7 Ho1 Ho2 35.70(10) 2_656 . ?
O13 Ho1 Ho2 151.89(12) . . ?
N6 Ho1 Ho2 69.86(13) 2_656 . ?
N3 Ho1 Ho2 127.98(13) 2_656 . ?
Ho2 Ho1 Ho2 67.429(8) 2_656 . ?
O2 Ho2 O6 78.34(17) . . ?
O2 Ho2 O3 116.63(17) . . ?
O6 Ho2 O3 144.55(16) . . ?
O2 Ho2 O7 115.35(17) . 2_656 ?
O6 Ho2 O7 68.70(15) . 2_656 ?
O3 Ho2 O7 122.60(15) . 2_656 ?
O2 Ho2 O11 117.20(17) . 2_656 ?
O6 Ho2 O11 140.32(15) . 2_656 ?
O3 Ho2 O11 64.21(15) . 2_656 ?
O7 Ho2 O11 71.73(15) 2_656 2_656 ?
O2 Ho2 N4 117.70(19) . . ?
O6 Ho2 N4 67.22(17) . . ?
O3 Ho2 N4 77.57(17) . . ?
O7 Ho2 N4 98.55(16) 2_656 . ?
O11 Ho2 N4 122.64(17) 2_656 . ?
O2 Ho2 N1 68.72(18) . . ?
O6 Ho2 N1 101.13(17) . . ?
O3 Ho2 N1 60.90(17) . . ?
O7 Ho2 N1 166.90(17) 2_656 . ?
O11 Ho2 N1 118.45(17) 2_656 . ?
N4 Ho2 N1 69.25(18) . . ?
O2 Ho2 O7 175.76(16) . . ?
O6 Ho2 O7 101.56(14) . . ?
O3 Ho2 O7 61.10(14) . . ?
O7 Ho2 O7 68.28(16) 2_656 . ?
O11 Ho2 O7 65.56(14) 2_656 . ?
N4 Ho2 O7 58.77(16) . . ?
N1 Ho2 O7 107.24(16) . . ?
O2 Ho2 N9 62.84(18) . 2_656 ?
O6 Ho2 N9 111.67(17) . 2_656 ?
O3 Ho2 N9 103.62(17) . 2_656 ?
O7 Ho2 N9 79.88(17) 2_656 2_656 ?
O11 Ho2 N9 57.36(16) 2_656 2_656 ?
N4 Ho2 N9 178.38(18) . 2_656 ?
N1 Ho2 N9 112.26(19) . 2_656 ?
O7 Ho2 N9 120.77(16) . 2_656 ?
O2 Ho2 Ho1 140.30(13) . 2_656 ?
O6 Ho2 Ho1 141.23(11) . 2_656 ?
O3 Ho2 Ho1 37.41(11) . 2_656 ?
O7 Ho2 Ho1 85.96(11) 2_656 2_656 ?
O11 Ho2 Ho1 35.26(10) 2_656 2_656 ?
N4 Ho2 Ho1 89.27(13) . 2_656 ?
N1 Ho2 Ho1 98.31(13) . 2_656 ?
O7 Ho2 Ho1 40.24(9) . 2_656 ?
N9 Ho2 Ho1 91.05(13) 2_656 2_656 ?
O2 Ho2 Ho1 102.83(13) . . ?
O6 Ho2 Ho1 33.60(11) . . ?
O3 Ho2 Ho1 139.12(11) . . ?
O7 Ho2 Ho1 36.35(11) 2_656 . ?
O11 Ho2 Ho1 107.67(10) 2_656 . ?
N4 Ho2 Ho1 74.89(13) . . ?
N1 Ho2 Ho1 131.80(13) . . ?
O7 Ho2 Ho1 78.81(9) . . ?
N9 Ho2 Ho1 103.52(13) 2_656 . ?
Ho1 Ho2 Ho1 112.571(8) 2_656 . ?
C2 O1 C1 117.6(8) . . ?
C7 O2 Ho2 142.0(5) . . ?
C9 O3 Ho2 122.6(4) . . ?
C9 O3 Ho1 126.9(4) . 2_656 ?
Ho2 O3 Ho1 105.76(17) . 2_656 ?
N3 O4 H4A 109.5 . . ?
C13 O5 C12 116.3(6) . . ?
C18 O6 Ho2 116.9(4) . . ?
C18 O6 Ho1 127.4(4) . . ?
Ho2 O6 Ho1 113.30(18) . . ?
C20 O7 Ho2 121.9(4) . 2_656 ?
C20 O7 Ho1 108.0(4) . 2_656 ?
Ho2 O7 Ho1 107.95(17) 2_656 2_656 ?
C20 O7 Ho2 110.2(4) . . ?
Ho2 O7 Ho2 111.72(16) 2_656 . ?
Ho1 O7 Ho2 93.04(14) 2_656 . ?
N6 O8 H8A 109.5 . . ?
C24 O9 C23 116.5(7) . . ?
C29 O10 Ho1 137.1(4) . . ?
C31 O11 Ho1 116.4(4) . . ?
C31 O11 Ho2 132.8(4) . 2_656 ?
Ho1 O11 Ho2 106.81(18) . 2_656 ?
N9 O12 H12 109.5 . . ?
C34 O13 Ho1 133.4(5) . . ?
C34 O13 H13A 97(6) . . ?
Ho1 O13 H13A 129(6) . . ?
C8 N1 N2 113.2(6) . . ?
C8 N1 Ho2 129.4(5) . . ?
N2 N1 Ho2 116.9(4) . . ?
C9 N2 N1 109.6(5) . . ?
C10 N3 O4 115.0(6) . . ?
C10 N3 Ho1 124.5(4) . 2_656 ?
O4 N3 Ho1 120.1(4) . 2_656 ?
C19 N4 N5 112.8(6) . . ?
C19 N4 Ho2 123.3(5) . . ?
N5 N4 Ho2 122.2(4) . . ?
C20 N5 N4 111.8(5) . . ?
C21 N6 O8 115.4(6) . . ?
C21 N6 Ho1 115.8(4) . 2_656 ?
O8 N6 Ho1 124.6(4) . 2_656 ?
C30 N7 N8 113.8(6) . . ?
C30 N7 Ho1 130.0(5) . . ?
N8 N7 Ho1 116.0(4) . . ?
C31 N8 N7 111.0(6) . . ?
C32 N9 O12 114.2(6) . . ?
C32 N9 Ho2 122.0(5) . 2_656 ?
O12 N9 Ho2 122.8(4) . 2_656 ?
O1 C1 H1A 109.5 . . ?
O1 C1 H1B 109.5 . . ?
H1A C1 H1B 109.5 . . ?
O1 C1 H1C 109.5 . . ?
H1A C1 H1C 109.5 . . ?
H1B C1 H1C 109.5 . . ?
O1 C2 C3 126.4(8) . . ?
O1 C2 C7 112.1(7) . . ?
C3 C2 C7 121.4(9) . . ?
C2 C3 C4 119.8(8) . . ?
C2 C3 H3 120.1 . . ?
C4 C3 H3 120.1 . . ?
C5 C4 C3 121.0(8) . . ?
C5 C4 H4 119.5 . . ?
C3 C4 H4 119.5 . . ?
C4 C5 C6 120.7(9) . . ?
C4 C5 H5 119.7 . . ?
C6 C5 H5 119.7 . . ?
C5 C6 C7 119.9(7) . . ?
C5 C6 C8 118.2(7) . . ?
C7 C6 C8 121.5(7) . . ?
O2 C7 C6 123.1(7) . . ?
O2 C7 C2 119.8(7) . . ?
C6 C7 C2 117.0(7) . . ?
N1 C8 C6 124.5(7) . . ?
N1 C8 H8 117.7 . . ?
C6 C8 H8 117.7 . . ?
O3 C9 N2 123.7(6) . . ?
O3 C9 C10 115.8(6) . . ?
N2 C9 C10 120.5(6) . . ?
N3 C10 C9 111.1(6) . . ?
N3 C10 C11 125.8(6) . . ?
C9 C10 C11 123.0(6) . . ?
C10 C11 H11A 109.5 . . ?
C10 C11 H11B 109.5 . . ?
H11A C11 H11B 109.5 . . ?
C10 C11 H11C 109.5 . . ?
H11A C11 H11C 109.5 . . ?
H11B C11 H11C 109.5 . . ?
O5 C12 H12A 109.5 . . ?
O5 C12 H12B 109.5 . . ?
H12A C12 H12B 109.5 . . ?
O5 C12 H12C 109.5 . . ?
H12A C12 H12C 109.5 . . ?
H12B C12 H12C 109.5 . . ?
O5 C13 C14 123.8(6) . . ?
O5 C13 C18 115.3(6) . . ?
C14 C13 C18 120.9(7) . . ?
C13 C14 C15 119.8(7) . . ?
C13 C14 H14 120.1 . . ?
C15 C14 H14 120.1 . . ?
C16 C15 C14 121.0(7) . . ?
C16 C15 H15 119.5 . . ?
C14 C15 H15 119.5 . . ?
C15 C16 C17 120.0(7) . . ?
C15 C16 H16 120.0 . . ?
C17 C16 H16 120.0 . . ?
C18 C17 C16 119.9(7) . . ?
C18 C17 C19 122.0(6) . . ?
C16 C17 C19 118.0(7) . . ?
O6 C18 C17 121.0(6) . . ?
O6 C18 C13 120.6(6) . . ?
C17 C18 C13 118.4(6) . . ?
N4 C19 C17 123.7(6) . . ?
N4 C19 H19 118.2 . . ?
C17 C19 H19 118.2 . . ?
N5 C20 O7 126.8(6) . . ?
N5 C20 C21 117.2(6) . . ?
O7 C20 C21 115.8(6) . . ?
N6 C21 C22 125.5(6) . . ?
N6 C21 C20 112.4(6) . . ?
C22 C21 C20 121.8(6) . . ?
C21 C22 H22A 109.5 . . ?
C21 C22 H22B 109.5 . . ?
H22A C22 H22B 109.5 . . ?
C21 C22 H22C 109.5 . . ?
H22A C22 H22C 109.5 . . ?
H22B C22 H22C 109.5 . . ?
O9 C23 H23A 109.5 . . ?
O9 C23 H23B 109.5 . . ?
H23A C23 H23B 109.5 . . ?
O9 C23 H23C 109.5 . . ?
H23A C23 H23C 109.5 . . ?
H23B C23 H23C 109.5 . . ?
C25 C24 O9 125.5(8) . . ?
C25 C24 C29 122.0(8) . . ?
O9 C24 C29 112.4(7) . . ?
C24 C25 C26 120.9(8) . . ?
C24 C25 H25 119.6 . . ?
C26 C25 H25 119.6 . . ?
C27 C26 C25 118.9(8) . . ?
C27 C26 H26 120.5 . . ?
C25 C26 H26 120.5 . . ?
C26 C27 C28 120.7(8) . . ?
C26 C27 H27 119.6 . . ?
C28 C27 H27 119.6 . . ?
C27 C28 C29 121.1(7) . . ?
C27 C28 C30 115.2(7) . . ?
C29 C28 C30 123.7(7) . . ?
O10 C29 C28 124.7(6) . . ?
O10 C29 C24 118.9(7) . . ?
C28 C29 C24 116.4(7) . . ?
N7 C30 C28 125.6(7) . . ?
N7 C30 H30 117.2 . . ?
C28 C30 H30 117.2 . . ?
N8 C31 O11 126.8(6) . . ?
N8 C31 C32 118.5(6) . . ?
O11 C31 C32 114.6(6) . . ?
N9 C32 C31 112.6(6) . . ?
N9 C32 C33 126.1(7) . . ?
C31 C32 C33 120.9(7) . . ?
C32 C33 H33A 109.5 . . ?
C32 C33 H33B 109.5 . . ?
H33A C33 H33B 109.5 . . ?
C32 C33 H33C 109.5 . . ?
H33A C33 H33C 109.5 . . ?
H33B C33 H33C 109.5 . . ?
O13 C34 H34A 109.5 . . ?
O13 C34 H34B 109.5 . . ?
H34A C34 H34B 109.5 . . ?
O13 C34 H34C 109.5 . . ?
H34A C34 H34C 109.5 . . ?
H34B C34 H34C 109.5 . . ?

loop_
_geom_bond_atom_site_label_1
_geom_bond_atom_site_label_2
_geom_bond_distance
_geom_bond_site_symmetry_2
_geom_bond_publ_flag
Ho1 O10 2.213(5) . ?
Ho1 O11 2.283(4) . ?
Ho1 O6 2.369(4) . ?
Ho1 O3 2.390(4) 2_656 ?
Ho1 N7 2.420(6) . ?
Ho1 O7 2.449(4) 2_656 ?
Ho1 O13 2.531(5) . ?
Ho1 N6 2.538(6) 2_656 ?
Ho1 N3 2.549(6) 2_656 ?
Ho1 Ho2 3.7866(4) 2_656 ?
Ho1 Ho2 3.9318(4) . ?
Ho2 O2 2.221(5) . ?
Ho2 O6 2.338(5) . ?
Ho2 O3 2.358(4) . ?
Ho2 O7 2.412(4) 2_656 ?
Ho2 O11 2.432(5) 2_656 ?
Ho2 N4 2.540(6) . ?
Ho2 N1 2.577(6) . ?
Ho2 O7 2.761(5) . ?
Ho2 N9 2.769(6) 2_656 ?
O1 C2 1.371(11) . ?
O1 C1 1.427(10) . ?
O2 C7 1.300(9) . ?
O3 C9 1.295(8) . ?
O4 N3 1.382(7) . ?
O4 H4A 0.8400 . ?
O5 C13 1.372(9) . ?
O5 C12 1.429(8) . ?
O6 C18 1.338(8) . ?
O7 C20 1.340(8) . ?
O8 N6 1.390(7) . ?
O8 H8A 0.8400 . ?
O9 C24 1.374(10) . ?
O9 C23 1.415(9) . ?
O10 C29 1.300(8) . ?
O11 C31 1.307(8) . ?
O12 N9 1.384(8) . ?
O12 H12 0.8400 . ?
O13 C34 1.431(10) . ?
O13 H13A 0.84(2) . ?
N1 C8 1.306(9) . ?
N1 N2 1.417(8) . ?
N2 C9 1.302(9) . ?
N3 C10 1.269(9) . ?
N4 C19 1.284(9) . ?
N4 N5 1.407(8) . ?
N5 C20 1.270(9) . ?
N6 C21 1.276(9) . ?
N7 C30 1.288(9) . ?
N7 N8 1.407(8) . ?
N8 C31 1.282(10) . ?
N9 C32 1.265(10) . ?
C1 H1A 0.9800 . ?
C1 H1B 0.9800 . ?
C1 H1C 0.9800 . ?
C2 C3 1.372(12) . ?
C2 C7 1.434(10) . ?
C3 C4 1.380(15) . ?
C3 H3 0.9500 . ?
C4 C5 1.373(14) . ?
C4 H4 0.9500 . ?
C5 C6 1.395(11) . ?
C5 H5 0.9500 . ?
C6 C7 1.421(11) . ?
C6 C8 1.445(10) . ?
C8 H8 0.9500 . ?
C9 C10 1.492(9) . ?
C10 C11 1.497(10) . ?
C11 H11A 0.9800 . ?
C11 H11B 0.9800 . ?
C11 H11C 0.9800 . ?
C12 H12A 0.9800 . ?
C12 H12B 0.9800 . ?
C12 H12C 0.9800 . ?
C13 C14 1.378(10) . ?
C13 C18 1.419(10) . ?
C14 C15 1.396(12) . ?
C14 H14 0.9500 . ?
C15 C16 1.370(11) . ?
C15 H15 0.9500 . ?
C16 C17 1.415(9) . ?
C16 H16 0.9500 . ?
C17 C18 1.406(10) . ?
C17 C19 1.434(10) . ?
C19 H19 0.9500 . ?
C20 C21 1.498(9) . ?
C21 C22 1.491(10) . ?
C22 H22A 0.9800 . ?
C22 H22B 0.9800 . ?
C22 H22C 0.9800 . ?
C23 H23A 0.9800 . ?
C23 H23B 0.9800 . ?
C23 H23C 0.9800 . ?
C24 C25 1.355(12) . ?
C24 C29 1.430(10) . ?
C25 C26 1.411(14) . ?
C25 H25 0.9500 . ?
C26 C27 1.374(12) . ?
C26 H26 0.9500 . ?
C27 C28 1.409(11) . ?
C27 H27 0.9500 . ?
C28 C29 1.409(10) . ?
C28 C30 1.465(10) . ?
C30 H30 0.9500 . ?
C31 C32 1.482(10) . ?
C32 C33 1.506(11) . ?
C33 H33A 0.9800 . ?
C33 H33B 0.9800 . ?
C33 H33C 0.9800 . ?
C34 H34A 0.9800 . ?
C34 H34B 0.9800 . ?
C34 H34C 0.9800 . ?
